data_1509335
loop_
_publ_author_name
'Durio, C.'
'Pico, C.'
'Chouaibi, N.'
'Daidouh, A.'
'Ouassini, A.'
'Veiga, M.L.'

_publ_section_title
;
 Structural and electrical study of the alluaudites (Ag1-x Nax)2 Fe Mn2 (P
 O4)3 (x = 0, 0.5 and 1)
;
_journal_name_full 'Solid State Sciences'
_journal_page_first 541
_journal_page_last 548
_journal_paper_doi 10.1016/S1293-2558(02)01289-X
_journal_volume 4
_journal_year 2002
_chemical_formula_sum 'Ag Fe Mn2 Na O12 P3'
_chemical_name_systematic 'Ag Na (Fe Mn2 (P O4)3)'
_space_group_IT_number 15
_symmetry_space_group_name_Hall '-C 2yc'
_symmetry_space_group_name_H-M 'C 1 2/c 1'
_cell_angle_alpha 90
_cell_angle_beta 114.535
_cell_angle_gamma 90
_cell_formula_units_Z 4
_cell_length_a 12.085
_cell_length_b 12.684
_cell_length_c 6.498
_cell_volume 906.117
_citation_journal_id_ASTM SSSCFJ
_cod_data_source_file silver1-2_255.cif
_cod_data_source_block Ag1Fe1Mn2Na1O12P3
_cod_original_cell_volume 906.1175
_cod_original_formula_sum 'Ag1 Fe1 Mn2 Na1 O12 P3'
_cod_database_code 1509335

loop_
_symmetry_equiv_pos_as_xyz
x,y,z
-x,y,-z+1/2
-x,-y,-z
x,-y,z-1/2
x+1/2,y+1/2,z
-x+1/2,y+1/2,-z+1/2
-x+1/2,-y+1/2,-z
x+1/2,-y+1/2,z-1/2

loop_
_atom_site_label
_atom_site_type_symbol
_atom_site_fract_x
_atom_site_fract_y
_atom_site_fract_z
_atom_site_occupancy
_atom_site_U_iso_or_equiv
P2 P+5 0.233 0.893 0.127 1 0.0
O4 O-2 0.134 0.408 0.325 1 0.0
Mn2 Mn+2 0.277 0.657 0.361 0.5 0.0
Fe1 Fe+3 0.277 0.657 0.361 0.5 0.0
Mn1 Mn+2 0 0.27 0.25 1 0.0
O1 O-2 0.46 0.712 0.537 1 0.0
Na1 Na+1 0 0.5 0 1 0.0
O2 O-2 0.102 0.641 0.237 1 0.0
Ag1 Ag+1 0 -0.014 0.25 1 0.0
O3 O-2 0.334 0.66 0.1 1 0.0
O5 O-2 0.224 0.823 0.316 1 0.0
P1 P+5 0 0.716 0.25 1 0.0
O6 O-2 0.319 0.496 0.372 1 0.0
